data_7041056
loop_
_publ_author_name
'Wei, Yongqin'
'Sa, Rongjian'
'Wu, Kechen'

_publ_section_title
;
 A highly stable and white-light-emitting Eu(iii) MOF.
;
_journal_issue 46
_journal_name_full 'Dalton transactions (Cambridge, England : 2003)'
_journal_page_first 18661
_journal_page_last 18667
_journal_paper_doi 10.1039/c6dt03655d
_journal_volume 45
_journal_year 2016
_chemical_formula_sum 'C20 H16 Eu N4 O11 S2'
_chemical_formula_weight 704.45
_chemical_name_systematic
; 
 ? 
;
_space_group_IT_number 2
_symmetry_cell_setting triclinic
_symmetry_space_group_name_Hall '-P 1'
_symmetry_space_group_name_H-M 'P -1'
_atom_sites_solution_hydrogens geom
_atom_sites_solution_primary direct
_atom_sites_solution_secondary difmap
_audit_creation_method SHELXL-97
_audit_update_record
;
2016-09-20 deposited with the CCDC.
2016-10-26 downloaded from the CCDC.
;
_cell_angle_alpha 97.866(8)
_cell_angle_beta 91.933(3)
_cell_angle_gamma 115.337(14)
_cell_formula_units_Z 2
_cell_length_a 9.912(8)
_cell_length_b 10.882(9)
_cell_length_c 11.977(9)
_cell_measurement_reflns_used 3642
_cell_measurement_temperature 293(2)
_cell_measurement_theta_max 27.5087
_cell_measurement_theta_min 2.1004
_cell_volume 1150.4(16)
_computing_cell_refinement 'CrystalClear (Rigaku Inc., 2007)'
_computing_data_collection 'CrystalClear (Rigaku Inc., 2007)'
_computing_data_reduction 'CrystalClear (Rigaku Inc., 2007)'
_computing_molecular_graphics 'Bruker SHELXTL'
_computing_publication_material 'Bruker SHELXTL'
_computing_structure_refinement 'SHELXL-97 (Sheldrick, 1997)'
_computing_structure_solution 'SHELXS-97 (Sheldrick, 1990)'
_diffrn_ambient_temperature 293(2)
_diffrn_measured_fraction_theta_full 0.922
_diffrn_measured_fraction_theta_max 0.952
_diffrn_measurement_device_type CCD_Profile_fitting
_diffrn_measurement_method '\w scan'
_diffrn_radiation_monochromator graphite
_diffrn_radiation_source 'fine-focus sealed tube'
_diffrn_radiation_type MoK\a
_diffrn_radiation_wavelength 0.71073
_diffrn_reflns_av_R_equivalents 0.0367
_diffrn_reflns_av_sigmaI/netI 0.0696
_diffrn_reflns_limit_h_max 12
_diffrn_reflns_limit_h_min -12
_diffrn_reflns_limit_k_max 14
_diffrn_reflns_limit_k_min -14
_diffrn_reflns_limit_l_max 15
_diffrn_reflns_limit_l_min -14
_diffrn_reflns_number 8853
_diffrn_reflns_theta_full 27.49
_diffrn_reflns_theta_max 27.49
_diffrn_reflns_theta_min 2.83
_diffrn_standards_decay_% 0
_diffrn_standards_interval_count 0
_diffrn_standards_interval_time 0
_diffrn_standards_number 0
_exptl_absorpt_coefficient_mu 2.980
_exptl_absorpt_correction_T_max 0.893
_exptl_absorpt_correction_T_min 0.801
_exptl_absorpt_correction_type multi-scan
_exptl_absorpt_process_details 'Sphere (Rigaku CrystalClear)'
_exptl_crystal_colour Yellow
_exptl_crystal_density_diffrn 2.034
_exptl_crystal_density_method 'not measured'
_exptl_crystal_description Prism
_exptl_crystal_F_000 694
_exptl_crystal_size_max 0.252
_exptl_crystal_size_mid 0.062
_exptl_crystal_size_min 0.038
_refine_diff_density_max 1.188
_refine_diff_density_min -0.993
_refine_diff_density_rms 0.152
_refine_ls_extinction_method none
_refine_ls_goodness_of_fit_ref 0.989
_refine_ls_hydrogen_treatment mixed
_refine_ls_matrix_type full
_refine_ls_number_parameters 347
_refine_ls_number_reflns 4878
_refine_ls_number_restraints 0
_refine_ls_restrained_S_all 0.989
_refine_ls_R_factor_all 0.0402
_refine_ls_R_factor_gt 0.0336
_refine_ls_shift/su_max 0.001
_refine_ls_shift/su_mean 0.000
_refine_ls_structure_factor_coef Fsqd
_refine_ls_weighting_details 'calc w=1/[\s^2^(Fo^2^)+(0.0312P)^2^+0.0000P] where P=(Fo^2^+2Fc^2^)/3'
_refine_ls_weighting_scheme calc
_refine_ls_wR_factor_gt 0.0713
_refine_ls_wR_factor_ref 0.0743
_reflns_number_gt 4358
_reflns_number_total 4878
_reflns_threshold_expression >2sigma(I)
_cod_data_source_file c6dt03655d2.cif
_cod_data_source_block 2
_cod_depositor_comments
;
The following automatic conversions were performed:

'_exptl_absorpt_correction_type' value 'Multi-scan' changed to
'multi-scan' according to
/usr/data/users/saulius/crontab/automatic-downloads/rss-feeds/RSC/lib/dictionaries/cif_core.dic
dictionary named 'cif_core.dic' version 2.4.2 from 2011-04-26.

Automatic conversion script
Id: cif_fix_values 4268 2015-11-12 08:31:59Z antanas 

 Adding full bibliography for 7041055--7041056.cif.
;
_cod_original_sg_symbol_H-M P-1
_cod_database_code 7041056

loop_
_symmetry_equiv_pos_as_xyz
'x, y, z'
'-x, -y, -z'

loop_
_atom_site_label
_atom_site_type_symbol
_atom_site_fract_x
_atom_site_fract_y
_atom_site_fract_z
_atom_site_U_iso_or_equiv
_atom_site_adp_type
_atom_site_occupancy
_atom_site_symmetry_multiplicity
_atom_site_calc_flag
_atom_site_refinement_flags
Eu Eu 0.04534(2) 0.745942(19) 0.396222(17) 0.00791(7) Uani 1 1 d .
S1 S 0.74792(10) 0.43444(9) -0.50885(9) 0.0083(2) Uani 1 1 d .
S2 S 0.27986(10) 0.22910(10) -0.26778(9) 0.0089(2) Uani 1 1 d .
O1 O 0.8224(3) 0.5608(3) -0.5562(2) 0.0103(6) Uani 1 1 d .
O2 O 0.8589(3) 0.4028(3) -0.4504(2) 0.0111(6) Uani 1 1 d .
O3 O 0.6445(3) 0.3182(3) -0.5904(2) 0.0137(6) Uani 1 1 d .
O4 O 0.1548(3) 0.2658(3) -0.2779(2) 0.0115(6) Uani 1 1 d .
O5 O 0.3014(3) 0.2051(3) -0.1535(2) 0.0107(6) Uani 1 1 d .
O7 O -0.0479(3) 0.8430(3) 0.5462(2) 0.0122(6) Uani 1 1 d .
O8 O -0.0965(3) 1.0198(3) 0.6147(2) 0.0092(6) Uani 1 1 d .
O9 O 0.2681(3) 0.8822(3) 0.5297(3) 0.0166(7) Uani 1 1 d .
N1 N 0.2431(4) 0.8274(3) 0.2574(3) 0.0100(7) Uani 1 1 d .
N2 N 0.0222(3) 0.5659(3) 0.2254(3) 0.0092(7) Uani 1 1 d .
N3 N 0.4626(4) 0.6768(3) -0.0691(3) 0.0095(7) Uani 1 1 d .
N4 N 0.3089(4) 0.4557(3) -0.0686(3) 0.0105(7) Uani 1 1 d .
H4B H 0.2682 0.3673 -0.0866 0.013 Uiso 1 1 calc R
C1 C 0.3452(4) 0.9586(4) 0.2682(4) 0.0130(9) Uani 1 1 d .
H1B H 0.3412 1.0223 0.3267 0.016 Uiso 1 1 calc R
C2 C 0.4579(4) 1.0048(4) 0.1959(4) 0.0131(9) Uani 1 1 d .
H2B H 0.5246 1.0978 0.2050 0.016 Uiso 1 1 calc R
C3 C 0.4694(4) 0.9129(4) 0.1120(4) 0.0116(9) Uani 1 1 d .
H3C H 0.5452 0.9418 0.0644 0.014 Uiso 1 1 calc R
C4 C 0.3647(4) 0.7732(4) 0.0986(4) 0.0091(8) Uani 1 1 d .
C5 C 0.3704(4) 0.6668(4) 0.0150(3) 0.0094(8) Uani 1 1 d .
C6 C 0.2722(4) 0.5305(4) 0.0160(4) 0.0098(9) Uani 1 1 d .
C7 C 0.1506(4) 0.4877(4) 0.0844(3) 0.0104(9) Uani 1 1 d .
C8 C 0.0383(4) 0.3524(4) 0.0756(4) 0.0135(9) Uani 1 1 d .
H8A H 0.0438 0.2808 0.0268 0.016 Uiso 1 1 calc R
C9 C -0.0798(5) 0.3270(4) 0.1397(4) 0.0141(9) Uani 1 1 d .
H9B H -0.1560 0.2381 0.1345 0.017 Uiso 1 1 calc R
C10 C -0.0839(4) 0.4365(4) 0.2130(4) 0.0118(9) Uani 1 1 d .
H10A H -0.1651 0.4181 0.2555 0.014 Uiso 1 1 calc R
C11 C 0.2526(4) 0.7356(4) 0.1723(3) 0.0086(8) Uani 1 1 d .
C12 C 0.1393(4) 0.5918(4) 0.1605(3) 0.0080(8) Uani 1 1 d .
C13 C 0.4219(4) 0.5470(4) -0.1190(3) 0.0096(9) Uani 1 1 d .
C14 C 0.4921(4) 0.5101(4) -0.2166(3) 0.0081(8) Uani 1 1 d .
C15 C 0.6200(4) 0.6181(4) -0.2452(4) 0.0129(9) Uani 1 1 d .
H15A H 0.6541 0.7056 -0.2022 0.015 Uiso 1 1 calc R
C16 C 0.6973(4) 0.5992(4) -0.3352(4) 0.0122(9) Uani 1 1 d .
H16A H 0.7824 0.6725 -0.3515 0.015 Uiso 1 1 calc R
C18 C 0.5183(4) 0.3598(4) -0.3765(4) 0.0110(9) Uani 1 1 d .
H18A H 0.4840 0.2733 -0.4213 0.013 Uiso 1 1 calc R
C19 C 0.4421(4) 0.3793(4) -0.2859(4) 0.0091(8) Uani 1 1 d .
C20 C -0.0418(4) 0.9604(4) 0.5465(3) 0.0094(9) Uani 1 1 d .
O6 O 0.2677(3) 0.1189(3) -0.3565(3) 0.0122(6) Uani 1 1 d .
C17 C 0.6456(4) 0.4693(4) -0.4004(3) 0.0091(8) Uani 1 1 d .
O1W O -0.1733(4) 0.0183(3) 0.0375(3) 0.0238(8) Uani 1 1 d .
O2W O 0.9018(4) 0.9285(3) -0.1655(3) 0.0282(8) Uani 1 1 d .
H1 H 0.2456 0.9316 0.5804 0.056(9) Uiso 1 1 d R
H6 H 0.9339 0.9558 -0.2268 0.056(9) Uiso 1 1 d R
H5 H 0.9920 0.9427 -0.1497 0.056(9) Uiso 1 1 d R
H2 H 0.2956 0.8411 0.5746 0.056(9) Uiso 1 1 d R
H4 H -0.1477 -0.0087 -0.0251 0.056(9) Uiso 1 1 d R
H3 H -0.231(7) -0.060(6) 0.057(5) 0.056(9) Uiso 1 1 d .

loop_
_atom_site_aniso_label
_atom_site_aniso_U_11
_atom_site_aniso_U_22
_atom_site_aniso_U_33
_atom_site_aniso_U_23
_atom_site_aniso_U_13
_atom_site_aniso_U_12
Eu 0.00766(11) 0.00649(11) 0.00958(12) -0.00043(8) 0.00062(8) 0.00364(8)
S1 0.0082(4) 0.0074(4) 0.0095(5) 0.0006(4) 0.0014(4) 0.0038(4)
S2 0.0076(4) 0.0069(4) 0.0113(5) 0.0001(4) 0.0005(4) 0.0027(4)
O1 0.0122(14) 0.0084(13) 0.0135(16) 0.0031(11) 0.0075(12) 0.0068(12)
O2 0.0084(13) 0.0092(14) 0.0173(17) 0.0021(11) -0.0008(12) 0.0056(11)
O3 0.0125(14) 0.0117(14) 0.0151(17) -0.0019(12) -0.0002(12) 0.0049(12)
O4 0.0082(13) 0.0091(13) 0.0153(16) 0.0001(11) -0.0020(12) 0.0028(11)
O5 0.0115(14) 0.0104(13) 0.0121(16) 0.0029(11) 0.0013(12) 0.0062(12)
O7 0.0172(15) 0.0058(13) 0.0135(16) 0.0011(11) 0.0055(13) 0.0048(12)
O8 0.0097(13) 0.0069(13) 0.0112(16) -0.0005(11) 0.0038(12) 0.0042(11)
O9 0.0158(15) 0.0140(15) 0.0214(18) -0.0033(13) -0.0049(13) 0.0100(13)
N1 0.0091(16) 0.0101(16) 0.0128(19) -0.0014(14) 0.0010(14) 0.0071(14)
N2 0.0075(16) 0.0107(16) 0.0083(18) -0.0009(13) -0.0016(14) 0.0038(14)
N3 0.0084(16) 0.0128(17) 0.0082(18) 0.0012(14) 0.0029(14) 0.0053(14)
N4 0.0112(16) 0.0070(16) 0.0115(19) -0.0021(13) 0.0013(14) 0.0033(14)
C1 0.013(2) 0.0084(19) 0.016(2) -0.0022(16) 0.0008(18) 0.0046(17)
C2 0.0084(19) 0.0093(19) 0.021(3) 0.0007(17) 0.0020(18) 0.0034(16)
C3 0.0090(19) 0.015(2) 0.015(2) 0.0042(17) 0.0064(17) 0.0073(17)
C4 0.0080(18) 0.0087(18) 0.012(2) 0.0018(15) -0.0014(16) 0.0051(16)
C5 0.0104(19) 0.0125(19) 0.007(2) 0.0017(16) -0.0008(16) 0.0068(16)
C6 0.0081(18) 0.0130(19) 0.011(2) -0.0006(16) 0.0010(16) 0.0076(16)
C7 0.012(2) 0.014(2) 0.006(2) 0.0025(16) -0.0006(17) 0.0075(17)
C8 0.016(2) 0.0088(19) 0.014(2) -0.0033(16) 0.0000(18) 0.0054(17)
C9 0.016(2) 0.011(2) 0.012(2) 0.0011(16) 0.0020(18) 0.0031(17)
C10 0.0120(19) 0.0098(19) 0.014(2) 0.0012(16) 0.0036(17) 0.0051(17)
C11 0.0087(18) 0.0089(19) 0.009(2) 0.0002(15) 0.0000(16) 0.0046(16)
C12 0.0078(18) 0.0112(19) 0.008(2) 0.0012(15) 0.0017(16) 0.0066(16)
C13 0.0085(18) 0.0120(19) 0.009(2) 0.0023(16) 0.0010(16) 0.0048(16)
C14 0.0088(18) 0.0109(19) 0.006(2) 0.0009(15) 0.0010(16) 0.0061(16)
C15 0.0111(19) 0.0083(19) 0.018(2) -0.0013(16) 0.0010(18) 0.0038(16)
C16 0.0112(19) 0.011(2) 0.013(2) 0.0027(16) 0.0026(17) 0.0036(17)
C18 0.014(2) 0.0087(19) 0.010(2) -0.0025(16) -0.0018(17) 0.0066(16)
C19 0.0093(18) 0.0045(17) 0.013(2) 0.0019(15) -0.0004(17) 0.0024(15)
C20 0.0073(18) 0.0105(19) 0.008(2) 0.0004(16) -0.0011(17) 0.0023(16)
O6 0.0098(13) 0.0093(14) 0.0173(17) -0.0017(12) 0.0049(12) 0.0049(12)
C17 0.0085(18) 0.0127(19) 0.008(2) 0.0006(16) 0.0031(16) 0.0067(16)
O1W 0.0269(18) 0.0161(16) 0.031(2) 0.0068(14) 0.0086(16) 0.0104(15)
O2W 0.0274(18) 0.034(2) 0.021(2) 0.0068(15) 0.0027(15) 0.0107(16)

loop_
_atom_type_symbol
_atom_type_description
_atom_type_scat_dispersion_real
_atom_type_scat_dispersion_imag
_atom_type_scat_source
C C 0.0033 0.0016 'International Tables Vol C Tables 4.2.6.8 and 6.1.1.4'
H H 0.0000 0.0000 'International Tables Vol C Tables 4.2.6.8 and 6.1.1.4'
N N 0.0061 0.0033 'International Tables Vol C Tables 4.2.6.8 and 6.1.1.4'
O O 0.0106 0.0060 'International Tables Vol C Tables 4.2.6.8 and 6.1.1.4'
S S 0.1246 0.1234 'International Tables Vol C Tables 4.2.6.8 and 6.1.1.4'
Eu Eu -0.1578 3.6682 'International Tables Vol C Tables 4.2.6.8 and 6.1.1.4'

loop_
_geom_angle_atom_site_label_1
_geom_angle_atom_site_label_2
_geom_angle_atom_site_label_3
_geom_angle
_geom_angle_site_symmetry_1
_geom_angle_site_symmetry_3
O4 Eu O2 138.64(9) 2_565 2_665
O4 Eu O7 86.80(11) 2_565 .
O2 Eu O7 113.57(11) 2_665 .
O4 Eu O8 74.00(9) 2_565 2_576
O2 Eu O8 146.15(9) 2_665 2_576
O7 Eu O8 68.07(10) . 2_576
O4 Eu O1 74.11(11) 2_565 1_456
O2 Eu O1 78.24(11) 2_665 1_456
O7 Eu O1 72.72(11) . 1_456
O8 Eu O1 130.05(10) 2_576 1_456
O4 Eu O9 149.53(10) 2_565 .
O2 Eu O9 71.83(11) 2_665 .
O7 Eu O9 76.95(12) . .
O8 Eu O9 76.05(10) 2_576 .
O1 Eu O9 123.41(11) 1_456 .
O4 Eu N1 96.32(12) 2_565 .
O2 Eu N1 90.88(11) 2_665 .
O7 Eu N1 138.61(10) . .
O8 Eu N1 73.20(10) 2_576 .
O1 Eu N1 147.68(10) 1_456 .
O9 Eu N1 80.17(12) . .
O4 Eu N2 76.86(11) 2_565 .
O2 Eu N2 70.01(11) 2_665 .
O7 Eu N2 154.33(10) . .
O8 Eu N2 124.18(11) 2_576 .
O1 Eu N2 83.73(11) 1_456 .
O9 Eu N2 126.07(11) . .
N1 Eu N2 63.97(11) . .
O4 Eu C20 79.49(11) 2_565 .
O2 Eu C20 130.29(11) 2_665 .
O7 Eu C20 20.06(9) . .
O8 Eu C20 48.16(10) 2_576 .
O1 Eu C20 88.81(11) 1_456 .
O9 Eu C20 76.50(11) . .
N1 Eu C20 120.32(11) . .
N2 Eu C20 156.32(10) . .
O4 Eu C20 73.92(10) 2_565 2_576
O2 Eu C20 146.42(10) 2_665 2_576
O7 Eu C20 48.05(9) . 2_576
O8 Eu C20 20.17(10) 2_576 2_576
O1 Eu C20 112.76(11) 1_456 2_576
O9 Eu C20 76.06(10) . 2_576
N1 Eu C20 93.15(11) . 2_576
N2 Eu C20 140.31(10) . 2_576
C20 Eu C20 28.04(14) . 2_576
O4 Eu H1 136.9 2_565 .
O2 Eu H1 83.1 2_665 .
O7 Eu H1 60.5 . .
O8 Eu H1 68.3 2_576 .
O1 Eu H1 116.1 1_456 .
O9 Eu H1 16.8 . .
N1 Eu H1 92.2 . .
N2 Eu H1 142.8 . .
C20 Eu H1 60.0 . .
C20 Eu H1 63.5 2_576 .
O3 S1 O1 113.73(18) . .
O3 S1 O2 112.02(17) . .
O1 S1 O2 110.52(16) . .
O3 S1 C17 108.32(18) . .
O1 S1 C17 106.92(18) . .
O2 S1 C17 104.78(19) . .
O6 S2 O5 114.40(17) . .
O6 S2 O4 112.88(17) . .
O5 S2 O4 110.10(17) . .
O6 S2 C19 107.02(19) . .
O5 S2 C19 106.50(17) . .
O4 S2 C19 105.25(18) . .
S1 O1 Eu 151.65(17) . 1_654
S1 O2 Eu 153.99(17) . 2_665
S2 O4 Eu 146.43(18) . 2_565
C20 O7 Eu 119.4(3) . .
C20 O8 Eu 118.4(2) . 2_576
Eu O9 H1 107.8 . .
Eu O9 H2 118.3 . .
H1 O9 H2 96.6 . .
C1 N1 C11 117.4(4) . .
C1 N1 Eu 122.0(3) . .
C11 N1 Eu 120.5(2) . .
C10 N2 C12 117.5(4) . .
C10 N2 Eu 121.3(3) . .
C12 N2 Eu 119.4(2) . .
C13 N3 C5 104.9(3) . .
C13 N4 C6 107.5(3) . .
C13 N4 H4B 126.3 . .
C6 N4 H4B 126.3 . .
N1 C1 C2 123.2(4) . .
N1 C1 H1B 118.4 . .
C2 C1 H1B 118.4 . .
C3 C2 C1 119.6(4) . .
C3 C2 H2B 120.2 . .
C1 C2 H2B 120.2 . .
C2 C3 C4 119.0(4) . .
C2 C3 H3C 120.5 . .
C4 C3 H3C 120.5 . .
C11 C4 C3 118.1(4) . .
C11 C4 C5 118.6(3) . .
C3 C4 C5 123.3(4) . .
N3 C5 C6 110.9(4) . .
N3 C5 C4 130.1(4) . .
C6 C5 C4 119.0(4) . .
N4 C6 C5 105.2(4) . .
N4 C6 C7 130.3(4) . .
C5 C6 C7 124.2(4) . .
C8 C7 C12 118.5(4) . .
C8 C7 C6 125.0(4) . .
C12 C7 C6 116.4(4) . .
C9 C8 C7 119.1(4) . .
C9 C8 H8A 120.4 . .
C7 C8 H8A 120.4 . .
C8 C9 C10 119.0(4) . .
C8 C9 H9B 120.5 . .
C10 C9 H9B 120.5 . .
N2 C10 C9 123.6(4) . .
N2 C10 H10A 118.2 . .
C9 C10 H10A 118.2 . .
N1 C11 C4 122.8(4) . .
N1 C11 C12 117.1(4) . .
C4 C11 C12 120.2(4) . .
N2 C12 C7 122.2(4) . .
N2 C12 C11 116.8(4) . .
C7 C12 C11 120.9(4) . .
N3 C13 N4 111.5(4) . .
N3 C13 C14 123.1(3) . .
N4 C13 C14 125.4(4) . .
C15 C14 C19 116.9(4) . .
C15 C14 C13 115.9(4) . .
C19 C14 C13 127.2(3) . .
C16 C15 C14 122.5(4) . .
C16 C15 H15A 118.8 . .
C14 C15 H15A 118.8 . .
C15 C16 C17 119.0(4) . .
C15 C16 H16A 120.5 . .
C17 C16 H16A 120.5 . .
C19 C18 C17 120.0(4) . .
C19 C18 H18A 120.0 . .
C17 C18 H18A 120.0 . .
C18 C19 C14 121.0(3) . .
C18 C19 S2 114.4(3) . .
C14 C19 S2 124.6(3) . .
O8 C20 O7 126.5(4) . .
O8 C20 C20 116.9(4) . 2_576
O7 C20 C20 116.7(5) . 2_576
O8 C20 Eu 166.3(3) . .
O7 C20 Eu 40.5(2) . .
C20 C20 Eu 76.4(3) 2_576 .
O8 C20 Eu 41.42(18) . 2_576
O7 C20 Eu 167.2(3) . 2_576
C20 C20 Eu 75.6(3) 2_576 2_576
Eu C20 Eu 151.96(14) . 2_576
C18 C17 C16 120.7(4) . .
C18 C17 S1 117.8(3) . .
C16 C17 S1 121.3(3) . .
H4 O1W H3 101.4 . .
H6 O2W H5 83.3 . .

loop_
_geom_bond_atom_site_label_1
_geom_bond_atom_site_label_2
_geom_bond_distance
_geom_bond_site_symmetry_2
Eu O4 2.346(3) 2_565
Eu O2 2.346(3) 2_665
Eu O7 2.372(3) .
Eu O8 2.400(3) 2_576
Eu O1 2.420(3) 1_456
Eu O9 2.437(3) .
Eu N1 2.555(4) .
Eu N2 2.562(4) .
Eu C20 3.180(5) .
Eu C20 3.191(5) 2_576
Eu H1 2.8176 .
S1 O3 1.445(3) .
S1 O1 1.460(3) .
S1 O2 1.468(3) .
S1 C17 1.773(4) .
S2 O6 1.449(3) .
S2 O5 1.453(3) .
S2 O4 1.463(3) .
S2 C19 1.782(4) .
O1 Eu 2.420(3) 1_654
O2 Eu 2.346(3) 2_665
O4 Eu 2.346(3) 2_565
O7 C20 1.252(5) .
O8 C20 1.251(5) .
O8 Eu 2.400(3) 2_576
O9 H1 0.8535 .
O9 H2 0.8511 .
N1 C1 1.336(5) .
N1 C11 1.361(5) .
N2 C10 1.333(5) .
N2 C12 1.368(5) .
N3 C13 1.335(5) .
N3 C5 1.367(5) .
N4 C13 1.365(5) .
N4 C6 1.369(5) .
N4 H4B 0.8600 .
C1 C2 1.398(6) .
C1 H1B 0.9300 .
C2 C3 1.361(6) .
C2 H2B 0.9300 .
C3 C4 1.409(5) .
C3 H3C 0.9300 .
C4 C11 1.400(6) .
C4 C5 1.445(6) .
C5 C6 1.384(5) .
C6 C7 1.425(6) .
C7 C8 1.402(5) .
C7 C12 1.400(6) .
C8 C9 1.370(6) .
C8 H8A 0.9300 .
C9 C10 1.396(6) .
C9 H9B 0.9300 .
C10 H10A 0.9300 .
C11 C12 1.467(5) .
C13 C14 1.476(6) .
C14 C15 1.404(5) .
C14 C19 1.416(5) .
C15 C16 1.386(6) .
C15 H15A 0.9300 .
C16 C17 1.386(6) .
C16 H16A 0.9300 .
C18 C19 1.387(6) .
C18 C17 1.388(5) .
C18 H18A 0.9300 .
C20 C20 1.544(8) 2_576
C20 Eu 3.191(5) 2_576
O1W H4 0.8545 .
O1W H3 0.87(6) .
O2W H6 0.8500 .
O2W H5 0.8500 .

loop_
_geom_torsion_atom_site_label_1
_geom_torsion_atom_site_label_2
_geom_torsion_atom_site_label_3
_geom_torsion_atom_site_label_4
_geom_torsion
_geom_torsion_site_symmetry_1
_geom_torsion_site_symmetry_4
O3 S1 O1 Eu -118.0(4) . 1_654
O2 S1 O1 Eu 9.0(4) . 1_654
C17 S1 O1 Eu 122.5(4) . 1_654
O3 S1 O2 Eu -14.0(5) . 2_665
O1 S1 O2 Eu -141.9(4) . 2_665
C17 S1 O2 Eu 103.2(4) . 2_665
O6 S2 O4 Eu -18.0(4) . 2_565
O5 S2 O4 Eu -147.2(3) . 2_565
C19 S2 O4 Eu 98.4(3) . 2_565
O4 Eu O7 C20 -67.7(3) 2_565 .
O2 Eu O7 C20 149.6(3) 2_665 .
O8 Eu O7 C20 6.3(3) 2_576 .
O1 Eu O7 C20 -142.1(3) 1_456 .
O9 Eu O7 C20 86.3(3) . .
N1 Eu O7 C20 28.2(3) . .
N2 Eu O7 C20 -117.8(3) . .
C20 Eu O7 C20 3.5(3) 2_576 .
O4 Eu N1 C1 102.9(3) 2_565 .
O2 Eu N1 C1 -117.9(3) 2_665 .
O7 Eu N1 C1 10.5(4) . .
O8 Eu N1 C1 31.7(3) 2_576 .
O1 Eu N1 C1 173.0(3) 1_456 .
O9 Eu N1 C1 -46.6(3) . .
N2 Eu N1 C1 174.9(3) . .
C20 Eu N1 C1 21.4(3) . .
C20 Eu N1 C1 28.7(3) 2_576 .
O4 Eu N1 C11 -80.6(3) 2_565 .
O2 Eu N1 C11 58.6(3) 2_665 .
O7 Eu N1 C11 -173.0(2) . .
O8 Eu N1 C11 -151.8(3) 2_576 .
O1 Eu N1 C11 -10.5(4) 1_456 .
O9 Eu N1 C11 130.0(3) . .
N2 Eu N1 C11 -8.6(3) . .
C20 Eu N1 C11 -162.1(3) . .
C20 Eu N1 C11 -154.8(3) 2_576 .
O4 Eu N2 C10 -78.5(3) 2_565 .
O2 Eu N2 C10 76.3(3) 2_665 .
O7 Eu N2 C10 -26.7(4) . .
O8 Eu N2 C10 -138.5(3) 2_576 .
O1 Eu N2 C10 -3.4(3) 1_456 .
O9 Eu N2 C10 123.8(3) . .
N1 Eu N2 C10 177.6(3) . .
C20 Eu N2 C10 -75.8(4) . .
C20 Eu N2 C10 -121.9(3) 2_576 .
O4 Eu N2 C12 117.2(3) 2_565 .
O2 Eu N2 C12 -87.9(3) 2_665 .
O7 Eu N2 C12 169.0(2) . .
O8 Eu N2 C12 57.3(3) 2_576 .
O1 Eu N2 C12 -167.7(3) 1_456 .
O9 Eu N2 C12 -40.4(3) . .
N1 Eu N2 C12 13.3(3) . .
C20 Eu N2 C12 119.9(3) . .
C20 Eu N2 C12 73.8(3) 2_576 .
C11 N1 C1 C2 1.0(6) . .
Eu N1 C1 C2 177.6(3) . .
N1 C1 C2 C3 -2.2(6) . .
C1 C2 C3 C4 1.4(6) . .
C2 C3 C4 C11 0.3(6) . .
C2 C3 C4 C5 -177.7(4) . .
C13 N3 C5 C6 -0.5(4) . .
C13 N3 C5 C4 178.3(4) . .
C11 C4 C5 N3 176.5(4) . .
C3 C4 C5 N3 -5.4(6) . .
C11 C4 C5 C6 -4.8(5) . .
C3 C4 C5 C6 173.3(4) . .
C13 N4 C6 C5 -1.8(4) . .
C13 N4 C6 C7 171.1(4) . .
N3 C5 C6 N4 1.4(4) . .
C4 C5 C6 N4 -177.5(3) . .
N3 C5 C6 C7 -172.0(3) . .
C4 C5 C6 C7 9.0(6) . .
N4 C6 C7 C8 -0.9(7) . .
C5 C6 C7 C8 170.8(4) . .
N4 C6 C7 C12 -176.6(4) . .
C5 C6 C7 C12 -4.8(6) . .
C12 C7 C8 C9 1.2(6) . .
C6 C7 C8 C9 -174.4(4) . .
C7 C8 C9 C10 -0.7(6) . .
C12 N2 C10 C9 1.4(6) . .
Eu N2 C10 C9 -163.2(3) . .
C8 C9 C10 N2 -0.7(6) . .
C1 N1 C11 C4 0.9(6) . .
Eu N1 C11 C4 -175.7(3) . .
C1 N1 C11 C12 -179.5(3) . .
Eu N1 C11 C12 3.8(4) . .
C3 C4 C11 N1 -1.6(6) . .
C5 C4 C11 N1 176.6(3) . .
C3 C4 C11 C12 178.9(3) . .
C5 C4 C11 C12 -3.0(5) . .
C10 N2 C12 C7 -0.8(5) . .
Eu N2 C12 C7 164.1(3) . .
C10 N2 C12 C11 178.0(3) . .
Eu N2 C12 C11 -17.1(4) . .
C8 C7 C12 N2 -0.5(6) . .
C6 C7 C12 N2 175.5(3) . .
C8 C7 C12 C11 -179.3(3) . .
C6 C7 C12 C11 -3.3(5) . .
N1 C11 C12 N2 8.8(5) . .
C4 C11 C12 N2 -171.7(3) . .
N1 C11 C12 C7 -172.4(3) . .
C4 C11 C12 C7 7.2(6) . .
C5 N3 C13 N4 -0.7(4) . .
C5 N3 C13 C14 179.0(3) . .
C6 N4 C13 N3 1.7(4) . .
C6 N4 C13 C14 -178.1(4) . .
N3 C13 C14 C15 8.7(5) . .
N4 C13 C14 C15 -171.5(4) . .
N3 C13 C14 C19 -169.3(4) . .
N4 C13 C14 C19 10.4(6) . .
C19 C14 C15 C16 -1.4(6) . .
C13 C14 C15 C16 -179.6(4) . .
C14 C15 C16 C17 0.8(6) . .
C17 C18 C19 C14 0.1(6) . .
C17 C18 C19 S2 179.3(3) . .
C15 C14 C19 C18 0.9(5) . .
C13 C14 C19 C18 178.9(4) . .
C15 C14 C19 S2 -178.2(3) . .
C13 C14 C19 S2 -0.2(6) . .
O6 S2 C19 C18 0.1(3) . .
O5 S2 C19 C18 122.9(3) . .
O4 S2 C19 C18 -120.2(3) . .
O6 S2 C19 C14 179.2(3) . .
O5 S2 C19 C14 -58.0(4) . .
O4 S2 C19 C14 58.9(4) . .
Eu O8 C20 O7 174.2(3) 2_576 .
Eu O8 C20 C20 -5.6(5) 2_576 2_576
Eu O8 C20 Eu -169.6(10) 2_576 .
Eu O7 C20 O8 174.2(3) . .
Eu O7 C20 C20 -6.0(5) . 2_576
Eu O7 C20 Eu -168.3(10) . 2_576
O4 Eu C20 O8 89.9(11) 2_565 .
O2 Eu C20 O8 -57.6(11) 2_665 .
O7 Eu C20 O8 -20.2(10) . .
O8 Eu C20 O8 167.7(11) 2_576 .
O1 Eu C20 O8 15.8(11) 1_456 .
O9 Eu C20 O8 -109.0(11) . .
N1 Eu C20 O8 -178.9(11) . .
N2 Eu C20 O8 87.2(11) . .
C20 Eu C20 O8 165.3(13) 2_576 .
O4 Eu C20 O7 110.0(3) 2_565 .
O2 Eu C20 O7 -37.5(3) 2_665 .
O8 Eu C20 O7 -172.1(3) 2_576 .
O1 Eu C20 O7 36.0(3) 1_456 .
O9 Eu C20 O7 -88.9(3) . .
N1 Eu C20 O7 -158.8(3) . .
N2 Eu C20 O7 107.3(3) . .
C20 Eu C20 O7 -174.5(5) 2_576 .
O4 Eu C20 C20 -75.5(3) 2_565 2_576
O2 Eu C20 C20 137.0(2) 2_665 2_576
O7 Eu C20 C20 174.5(5) . 2_576
O8 Eu C20 C20 2.4(2) 2_576 2_576
O1 Eu C20 C20 -149.5(3) 1_456 2_576
O9 Eu C20 C20 85.6(3) . 2_576
N1 Eu C20 C20 15.8(3) . 2_576
N2 Eu C20 C20 -78.1(4) . 2_576
O4 Eu C20 Eu -75.5(3) 2_565 2_576
O2 Eu C20 Eu 137.0(2) 2_665 2_576
O7 Eu C20 Eu 174.5(5) . 2_576
O8 Eu C20 Eu 2.4(2) 2_576 2_576
O1 Eu C20 Eu -149.5(3) 1_456 2_576
O9 Eu C20 Eu 85.6(3) . 2_576
N1 Eu C20 Eu 15.7(3) . 2_576
N2 Eu C20 Eu -78.1(4) . 2_576
C20 Eu C20 Eu 0.0 2_576 2_576
C19 C18 C17 C16 -0.7(6) . .
C19 C18 C17 S1 174.2(3) . .
C15 C16 C17 C18 0.2(6) . .
C15 C16 C17 S1 -174.5(3) . .
O3 S1 C17 C18 29.3(4) . .
O1 S1 C17 C18 152.2(3) . .
O2 S1 C17 C18 -90.5(3) . .
O3 S1 C17 C16 -155.9(3) . .
O1 S1 C17 C16 -32.9(4) . .
O2 S1 C17 C16 84.4(3) . .
